data_7055440
loop_
_publ_author_name
'Steeples, Elliot'
'Kelling, Alexandra'
'Schilde, Uwe'
'Esposito, Davide'

_publ_section_title
;
 Amino acid-derived N-heterocyclic carbene palladium complexes for aqueous
 phase Suzuki--Miyaura couplings
;
_journal_issue 6
_journal_name_full 'New J. Chem.'
_journal_page_first 4922
_journal_paper_doi 10.1039/C5NJ03337C
_journal_volume 40
_journal_year 2016
_chemical_formula_moiety 'C18 H25 Cl2 N3 O4 Pd'
_chemical_formula_sum 'C18 H25 Cl2 N3 O4 Pd'
_chemical_formula_weight 524.71
_chemical_name_systematic
'trans-dichlorido-(1,3-bis(2-ethoxy-2-oxopropyl)-imidazol-2-ylidine)- pyridine-palladium(II) chloroform solvate'
_space_group_crystal_system triclinic
_space_group_IT_number 2
_space_group_name_Hall '-P 1'
_space_group_name_H-M_alt 'P -1'
_symmetry_space_group_name_Hall '-P 1'
_symmetry_space_group_name_H-M 'P -1'
_atom_sites_solution_hydrogens geom
_atom_sites_solution_primary direct
_atom_sites_solution_secondary difmap
_audit_creation_method SHELXL-2014/7
_audit_update_record
;
2015-11-24 deposited with the CCDC.
2016-03-23 downloaded from the CCDC.
;
_cell_angle_alpha 93.265(6)
_cell_angle_beta 95.848(6)
_cell_angle_gamma 98.828(6)
_cell_formula_units_Z 2
_cell_length_a 9.4985(8)
_cell_length_b 9.7104(7)
_cell_length_c 12.2951(10)
_cell_measurement_reflns_used 32871
_cell_measurement_temperature 210(2)
_cell_measurement_theta_max 29.65
_cell_measurement_theta_min 1.73
_cell_volume 1111.72(15)
_computing_cell_refinement 'X-AREA (Stoe, 2011)'
_computing_data_collection 'X-AREA (Stoe, 2011)'
_computing_data_reduction 'X-RED (Stoe, 2009)'
_computing_molecular_graphics 'Diamond (Blankenburg, 2015)'
_computing_publication_material 'SHELXL-2014/7 (Sheldrick, 2014)'
_computing_structure_refinement 'SHELXL-2014/7 (Sheldrick, 2014)'
_computing_structure_solution 'SHELXS-2013 (Sheldrick, 2013)'
_diffrn_ambient_temperature 210(2)
_diffrn_detector 'image plate (34 cm diameter)'
_diffrn_detector_area_resol_mean 6.67
_diffrn_detector_type STOE
_diffrn_measured_fraction_theta_full 0.999
_diffrn_measured_fraction_theta_max 0.999
_diffrn_measurement_details
; 
 360 frames, 0.7 min exposure time
;
_diffrn_measurement_device '2-circle goniometer'
_diffrn_measurement_device_type 'STOE IPDS 2'
_diffrn_measurement_method '\w scan, \d \w = 1.0 deg'
_diffrn_radiation_monochromator 'plane graphite'
_diffrn_radiation_source 'fine-focus sealed tube'
_diffrn_radiation_type 'Mo K\a'
_diffrn_radiation_wavelength 0.71073
_diffrn_reflns_av_R_equivalents 0.0243
_diffrn_reflns_av_unetI/netI 0.0160
_diffrn_reflns_Laue_measured_fraction_full 0.999
_diffrn_reflns_Laue_measured_fraction_max 0.999
_diffrn_reflns_limit_h_max 11
_diffrn_reflns_limit_h_min -11
_diffrn_reflns_limit_k_max 11
_diffrn_reflns_limit_k_min -11
_diffrn_reflns_limit_l_max 14
_diffrn_reflns_limit_l_min -14
_diffrn_reflns_number 14413
_diffrn_reflns_point_group_measured_fraction_full 0.999
_diffrn_reflns_point_group_measured_fraction_max 0.999
_diffrn_reflns_theta_full 25.000
_diffrn_reflns_theta_max 25.000
_diffrn_reflns_theta_min 1.669
_exptl_absorpt_coefficient_mu 1.102
_exptl_absorpt_correction_T_max 0.9114
_exptl_absorpt_correction_T_min 0.7326
_exptl_absorpt_correction_type integration
_exptl_absorpt_process_details 'X-RED (Stoe, 2009)'
_exptl_crystal_colour yellow
_exptl_crystal_density_diffrn 1.567
_exptl_crystal_density_method 'not measured'
_exptl_crystal_description prism
_exptl_crystal_F_000 532
_exptl_crystal_size_max 0.62
_exptl_crystal_size_mid 0.41
_exptl_crystal_size_min 0.17
_refine_diff_density_max 0.357
_refine_diff_density_min -0.462
_refine_diff_density_rms 0.049
_refine_ls_extinction_coef 0.0063(5)
_refine_ls_extinction_expression Fc^*^=kFc[1+0.001xFc^2^\l^3^/sin(2\q)]^-1/4^
_refine_ls_extinction_method 'SHELXL-2014/7 (Sheldrick 2014'
_refine_ls_goodness_of_fit_ref 1.059
_refine_ls_hydrogen_treatment constr
_refine_ls_matrix_type full
_refine_ls_number_parameters 254
_refine_ls_number_reflns 3924
_refine_ls_number_restraints 0
_refine_ls_restrained_S_all 1.059
_refine_ls_R_factor_all 0.0213
_refine_ls_R_factor_gt 0.0194
_refine_ls_shift/su_max 0.001
_refine_ls_shift/su_mean 0.000
_refine_ls_structure_factor_coef Fsqd
_refine_ls_weighting_details 'w=1/[\s^2^(Fo^2^)+(0.0314P)^2^+0.3744P] where P=(Fo^2^+2Fc^2^)/3'
_refine_ls_weighting_scheme calc
_refine_ls_wR_factor_gt 0.0525
_refine_ls_wR_factor_ref 0.0533
_reflns_number_gt 3670
_reflns_number_total 3924
_reflns_threshold_expression 'I > 2\s(I)'
_cod_data_source_file c5nj03337c2.cif
_cod_data_source_block 5b
_cod_depositor_comments 'Adding full bibliography for 7055437--7055440.cif.'
_cod_database_code 7055440

loop_
_space_group_symop_operation_xyz
'x, y, z'
'-x, -y, -z'

loop_
_atom_site_label
_atom_site_type_symbol
_atom_site_fract_x
_atom_site_fract_y
_atom_site_fract_z
_atom_site_U_iso_or_equiv
_atom_site_adp_type
_atom_site_occupancy
_atom_site_site_symmetry_order
_atom_site_calc_flag
_atom_site_refinement_flags_posn
_atom_site_refinement_flags_adp
C1 C 0.28070(19) 0.58204(18) 0.40661(14) 0.0286(4) Uani 1 1 d . .
C2 C 0.3538(2) 0.62807(19) 0.58596(15) 0.0329(4) Uani 1 1 d . .
H2 H 0.3837 0.6150 0.6594 0.040 Uiso 1 1 calc R U
C3 C 0.3359(2) 0.74964(19) 0.54386(15) 0.0334(4) Uani 1 1 d . .
H3 H 0.3512 0.8381 0.5823 0.040 Uiso 1 1 calc R U
C4 C 0.3186(2) 0.37599(18) 0.51089(15) 0.0308(4) Uani 1 1 d . .
H4A H 0.4063 0.3625 0.5555 0.037 Uiso 1 1 calc R U
H4B H 0.3173 0.3285 0.4382 0.037 Uiso 1 1 calc R U
C5 C 0.1897(2) 0.31207(19) 0.56357(17) 0.0367(4) Uani 1 1 d . .
H5A H 0.1894 0.3614 0.6353 0.044 Uiso 1 1 calc R U
H5B H 0.1020 0.3230 0.5178 0.044 Uiso 1 1 calc R U
C6 C 0.1913(2) 0.15938(19) 0.57773(15) 0.0315(4) Uani 1 1 d . .
C7 C 0.0793(2) -0.0391(2) 0.65931(18) 0.0418(5) Uani 1 1 d . .
H7A H 0.1042 -0.0940 0.5968 0.050 Uiso 1 1 calc R U
H7B H -0.0182 -0.0780 0.6732 0.050 Uiso 1 1 calc R U
C8 C 0.1826(3) -0.0484(2) 0.75894(19) 0.0517(5) Uani 1 1 d . .
H8A H 0.1783 -0.1454 0.7754 0.078 Uiso 1 1 calc R U
H8B H 0.2791 -0.0110 0.7447 0.078 Uiso 1 1 calc R U
H8C H 0.1569 0.0050 0.8209 0.078 Uiso 1 1 calc R U
C9 C 0.2535(2) 0.82153(19) 0.35603(16) 0.0347(4) Uani 1 1 d . .
H9A H 0.1947 0.8826 0.3902 0.042 Uiso 1 1 calc R U
H9B H 0.1959 0.7715 0.2909 0.042 Uiso 1 1 calc R U
C10 C 0.3834(2) 0.9099(2) 0.32129(18) 0.0430(5) Uani 1 1 d . .
H10A H 0.4377 0.9655 0.3853 0.052 Uiso 1 1 calc R U
H10B H 0.4456 0.8492 0.2911 0.052 Uiso 1 1 calc R U
C11 C 0.3402(2) 1.0057(2) 0.23630(17) 0.0401(5) Uani 1 1 d . .
C12 C 0.4212(3) 1.1728(3) 0.1146(2) 0.0670(8) Uani 1 1 d . .
H12A H 0.3855 1.2530 0.1476 0.080 Uiso 1 1 calc R U
H12B H 0.3474 1.1249 0.0576 0.080 Uiso 1 1 calc R U
C13 C 0.5546(4) 1.2204(4) 0.0662(3) 0.0963(12) Uani 1 1 d . .
H13A H 0.5359 1.2840 0.0104 0.144 Uiso 1 1 calc R U
H13B H 0.6268 1.2680 0.1230 0.144 Uiso 1 1 calc R U
H13C H 0.5888 1.1404 0.0334 0.144 Uiso 1 1 calc R U
C14 C 0.0658(3) 0.2755(2) 0.08166(18) 0.0477(5) Uani 1 1 d . .
H14 H 0.0355 0.2287 0.1421 0.057 Uiso 1 1 calc R U
C15 C 0.0167(3) 0.2159(3) -0.0228(2) 0.0587(6) Uani 1 1 d . .
H15 H -0.0465 0.1305 -0.0330 0.070 Uiso 1 1 calc R U
C16 C 0.0616(3) 0.2831(3) -0.11106(19) 0.0604(7) Uani 1 1 d . .
H16 H 0.0309 0.2445 -0.1830 0.073 Uiso 1 1 calc R U
C17 C 0.1522(3) 0.4078(3) -0.09207(19) 0.0682(8) Uani 1 1 d . .
H17 H 0.1834 0.4570 -0.1512 0.082 Uiso 1 1 calc R U
C18 C 0.1973(3) 0.4609(3) 0.01370(18) 0.0533(6) Uani 1 1 d . .
H18 H 0.2610 0.5459 0.0256 0.064 Uiso 1 1 calc R U
Cl1 Cl 0.00015(5) 0.41963(5) 0.31568(4) 0.04140(12) Uani 1 1 d . .
Cl2 Cl 0.45166(5) 0.56293(6) 0.21566(4) 0.04280(12) Uani 1 1 d . .
N1 N 0.31949(16) 0.52556(15) 0.50007(12) 0.0284(3) Uani 1 1 d . .
N2 N 0.29073(16) 0.72003(15) 0.43338(12) 0.0298(3) Uani 1 1 d . .
N3 N 0.15428(18) 0.39672(17) 0.09991(12) 0.0354(3) Uani 1 1 d . .
O1 O 0.27670(16) 0.09326(14) 0.54362(12) 0.0417(3) Uani 1 1 d . .
O2 O 0.08453(15) 0.10661(14) 0.63347(12) 0.0394(3) Uani 1 1 d . .
O3 O 0.21829(18) 1.0156(2) 0.20559(16) 0.0643(5) Uani 1 1 d . .
O4 O 0.45286(17) 1.07702(17) 0.19842(15) 0.0537(4) Uani 1 1 d . .
Pd1 Pd 0.22212(2) 0.48932(2) 0.25985(2) 0.02859(7) Uani 1 1 d . .

loop_
_atom_site_aniso_label
_atom_site_aniso_U_11
_atom_site_aniso_U_22
_atom_site_aniso_U_33
_atom_site_aniso_U_23
_atom_site_aniso_U_13
_atom_site_aniso_U_12
C1 0.0278(9) 0.0257(9) 0.0318(9) 0.0040(7) 0.0048(7) 0.0017(7)
C2 0.0353(10) 0.0346(10) 0.0278(9) -0.0004(7) 0.0057(7) 0.0018(8)
C3 0.0330(10) 0.0299(9) 0.0355(9) -0.0030(7) 0.0055(8) 0.0008(8)
C4 0.0345(9) 0.0246(9) 0.0347(9) 0.0061(7) 0.0068(7) 0.0062(7)
C5 0.0387(10) 0.0286(9) 0.0469(11) 0.0097(8) 0.0153(8) 0.0094(8)
C6 0.0318(9) 0.0283(9) 0.0347(9) 0.0060(7) 0.0043(7) 0.0036(8)
C7 0.0362(10) 0.0298(10) 0.0616(13) 0.0163(9) 0.0115(9) 0.0032(8)
C8 0.0558(13) 0.0446(12) 0.0579(14) 0.0193(10) 0.0101(11) 0.0097(11)
C9 0.0329(10) 0.0270(9) 0.0447(10) 0.0087(8) 0.0015(8) 0.0059(8)
C10 0.0345(10) 0.0411(11) 0.0546(12) 0.0191(10) 0.0028(9) 0.0055(9)
C11 0.0390(11) 0.0333(10) 0.0496(12) 0.0111(9) 0.0065(9) 0.0073(9)
C12 0.0667(17) 0.0590(16) 0.0851(19) 0.0449(14) 0.0188(14) 0.0193(14)
C13 0.088(2) 0.101(3) 0.114(3) 0.071(2) 0.036(2) 0.019(2)
C14 0.0503(13) 0.0452(12) 0.0441(11) -0.0037(9) 0.0034(10) 0.0007(10)
C15 0.0568(15) 0.0573(15) 0.0558(14) -0.0170(12) -0.0034(11) 0.0040(12)
C16 0.0629(16) 0.0794(18) 0.0372(12) -0.0137(12) -0.0106(11) 0.0231(14)
C17 0.084(2) 0.086(2) 0.0319(11) 0.0105(12) -0.0013(12) 0.0110(17)
C18 0.0648(15) 0.0560(14) 0.0355(11) 0.0112(10) -0.0008(10) -0.0001(12)
Cl1 0.0357(3) 0.0462(3) 0.0407(3) 0.0012(2) 0.0065(2) 0.0008(2)
Cl2 0.0382(3) 0.0510(3) 0.0386(3) 0.0060(2) 0.0078(2) 0.0020(2)
N1 0.0321(8) 0.0249(7) 0.0281(7) 0.0037(6) 0.0051(6) 0.0024(6)
N2 0.0304(8) 0.0245(7) 0.0341(8) 0.0035(6) 0.0033(6) 0.0026(6)
N3 0.0397(9) 0.0357(8) 0.0308(8) 0.0025(6) 0.0002(7) 0.0081(7)
O1 0.0445(8) 0.0293(7) 0.0556(8) 0.0059(6) 0.0195(7) 0.0093(6)
O2 0.0360(7) 0.0311(7) 0.0556(8) 0.0153(6) 0.0163(6) 0.0078(6)
O3 0.0431(9) 0.0692(12) 0.0839(13) 0.0414(10) 0.0010(8) 0.0107(8)
O4 0.0446(9) 0.0488(9) 0.0741(11) 0.0350(8) 0.0149(8) 0.0110(7)
Pd1 0.03334(10) 0.02566(9) 0.02619(9) 0.00337(5) 0.00228(6) 0.00302(6)

loop_
_atom_type_symbol
_atom_type_description
_atom_type_scat_dispersion_real
_atom_type_scat_dispersion_imag
_atom_type_scat_source
C C 0.0033 0.0016 'International Tables Vol C Tables 4.2.6.8 and 6.1.1.4'
H H 0.0000 0.0000 'International Tables Vol C Tables 4.2.6.8 and 6.1.1.4'
Cl Cl 0.1484 0.1585 'International Tables Vol C Tables 4.2.6.8 and 6.1.1.4'
N N 0.0061 0.0033 'International Tables Vol C Tables 4.2.6.8 and 6.1.1.4'
O O 0.0106 0.0060 'International Tables Vol C Tables 4.2.6.8 and 6.1.1.4'
Pd Pd -0.9988 1.0072 'International Tables Vol C Tables 4.2.6.8 and 6.1.1.4'

loop_
_geom_angle_atom_site_label_1
_geom_angle_atom_site_label_2
_geom_angle_atom_site_label_3
_geom_angle
_geom_angle_publ_flag
N1 C1 N2 105.71(15) y
N1 C1 Pd1 128.72(13) y
N2 C1 Pd1 125.57(13) y
C3 C2 N1 106.67(16) y
C3 C2 H2 126.7 n
N1 C2 H2 126.7 n
C2 C3 N2 107.02(16) y
C2 C3 H3 126.5 n
N2 C3 H3 126.5 n
N1 C4 C5 111.21(14) y
N1 C4 H4A 109.4 n
C5 C4 H4A 109.4 n
N1 C4 H4B 109.4 n
C5 C4 H4B 109.4 n
H4A C4 H4B 108.0 n
C6 C5 C4 111.15(15) y
C6 C5 H5A 109.4 n
C4 C5 H5A 109.4 n
C6 C5 H5B 109.4 n
C4 C5 H5B 109.4 n
H5A C5 H5B 108.0 n
O1 C6 O2 124.30(16) y
O1 C6 C5 124.87(17) y
O2 C6 C5 110.83(15) y
O2 C7 C8 110.06(17) n
O2 C7 H7A 109.6 n
C8 C7 H7A 109.6 n
O2 C7 H7B 109.6 n
C8 C7 H7B 109.6 n
H7A C7 H7B 108.2 n
C7 C8 H8A 109.5 n
C7 C8 H8B 109.5 n
H8A C8 H8B 109.5 n
C7 C8 H8C 109.5 n
H8A C8 H8C 109.5 n
H8B C8 H8C 109.5 n
N2 C9 C10 112.65(15) y
N2 C9 H9A 109.1 n
C10 C9 H9A 109.1 n
N2 C9 H9B 109.1 n
C10 C9 H9B 109.1 n
H9A C9 H9B 107.8 n
C11 C10 C9 110.76(17) y
C11 C10 H10A 109.5 n
C9 C10 H10A 109.5 n
C11 C10 H10B 109.5 n
C9 C10 H10B 109.5 n
H10A C10 H10B 108.1 n
O3 C11 O4 123.87(19) y
O3 C11 C10 124.2(2) y
O4 C11 C10 111.91(18) y
O4 C12 C13 108.2(2) n
O4 C12 H12A 110.1 n
C13 C12 H12A 110.1 n
O4 C12 H12B 110.1 n
C13 C12 H12B 110.1 n
H12A C12 H12B 108.4 n
C12 C13 H13A 109.5 n
C12 C13 H13B 109.5 n
H13A C13 H13B 109.5 n
C12 C13 H13C 109.5 n
H13A C13 H13C 109.5 n
H13B C13 H13C 109.5 n
N3 C14 C15 122.5(2) y
N3 C14 H14 118.7 n
C15 C14 H14 118.7 n
C16 C15 C14 119.0(2) n
C16 C15 H15 120.5 n
C14 C15 H15 120.5 n
C17 C16 C15 118.4(2) n
C17 C16 H16 120.8 n
C15 C16 H16 120.8 n
C16 C17 C18 119.7(2) n
C16 C17 H17 120.2 n
C18 C17 H17 120.2 n
N3 C18 C17 122.5(2) y
N3 C18 H18 118.8 n
C17 C18 H18 118.8 n
C1 N1 C2 110.38(15) y
C1 N1 C4 124.80(15) y
C2 N1 C4 124.76(15) y
C1 N2 C3 110.22(15) y
C1 N2 C9 124.11(15) y
C3 N2 C9 125.63(15) y
C18 N3 C14 117.99(18) y
C18 N3 Pd1 120.12(15) y
C14 N3 Pd1 121.87(14) y
C6 O2 C7 116.48(14) y
C11 O4 C12 115.81(18) y
C1 Pd1 N3 177.50(6) y
C1 Pd1 Cl1 87.60(5) y
N3 Pd1 Cl1 91.87(5) y
C1 Pd1 Cl2 88.76(5) y
N3 Pd1 Cl2 91.81(5) y
Cl1 Pd1 Cl2 176.213(17) y

loop_
_geom_bond_atom_site_label_1
_geom_bond_atom_site_label_2
_geom_bond_distance
_geom_bond_publ_flag
C1 N1 1.343(2) y
C1 N2 1.348(2) y
C1 Pd1 1.9578(17) y
C2 C3 1.343(3) y
C2 N1 1.387(2) y
C2 H2 0.9400 n
C3 N2 1.382(2) y
C3 H3 0.9400 n
C4 N1 1.465(2) y
C4 C5 1.509(3) n
C4 H4A 0.9800 n
C4 H4B 0.9800 n
C5 C6 1.505(2) y
C5 H5A 0.9800 n
C5 H5B 0.9800 n
C6 O1 1.202(2) y
C6 O2 1.335(2) y
C7 O2 1.463(2) y
C7 C8 1.506(3) n
C7 H7A 0.9800 n
C7 H7B 0.9800 n
C8 H8A 0.9700 n
C8 H8B 0.9700 n
C8 H8C 0.9700 n
C9 N2 1.465(2) y
C9 C10 1.506(3) n
C9 H9A 0.9800 n
C9 H9B 0.9800 n
C10 C11 1.505(3) y
C10 H10A 0.9800 n
C10 H10B 0.9800 n
C11 O3 1.201(3) y
C11 O4 1.323(3) y
C12 O4 1.466(3) y
C12 C13 1.476(4) n
C12 H12A 0.9800 n
C12 H12B 0.9800 n
C13 H13A 0.9700 n
C13 H13B 0.9700 n
C13 H13C 0.9700 n
C14 N3 1.330(3) y
C14 C15 1.383(3) y
C14 H14 0.9400 n
C15 C16 1.370(4) y
C15 H15 0.9400 n
C16 C17 1.366(4) y
C16 H16 0.9400 n
C17 C18 1.372(3) y
C17 H17 0.9400 n
C18 N3 1.328(3) y
C18 H18 0.9400 n
Cl1 Pd1 2.2988(5) y
Cl2 Pd1 2.3167(5) y
N3 Pd1 2.1102(15) y

loop_
_geom_torsion_atom_site_label_1
_geom_torsion_atom_site_label_2
_geom_torsion_atom_site_label_3
_geom_torsion_atom_site_label_4
_geom_torsion
_geom_torsion_publ_flag
N1 C2 C3 N2 0.2(2) n
N1 C4 C5 C6 -178.29(15) y
C4 C5 C6 O1 -5.8(3) y
C4 C5 C6 O2 174.20(16) y
N2 C9 C10 C11 176.20(17) y
C9 C10 C11 O3 4.1(3) y
C9 C10 C11 O4 -175.28(19) y
N3 C14 C15 C16 0.6(4) n
C14 C15 C16 C17 -0.8(4) n
C15 C16 C17 C18 1.1(4) n
C16 C17 C18 N3 -1.2(4) n
N2 C1 N1 C2 0.1(2) n
Pd1 C1 N1 C2 179.75(13) y
N2 C1 N1 C4 177.20(15) y
Pd1 C1 N1 C4 -3.2(3) y
C3 C2 N1 C1 -0.2(2) n
C3 C2 N1 C4 -177.28(16) y
C5 C4 N1 C1 -102.2(2) y
C5 C4 N1 C2 74.5(2) y
N1 C1 N2 C3 0.0(2) n
Pd1 C1 N2 C3 -179.65(13) y
N1 C1 N2 C9 -177.92(16) y
Pd1 C1 N2 C9 2.4(3) y
C2 C3 N2 C1 -0.1(2) n
C2 C3 N2 C9 177.76(17) y
C10 C9 N2 C1 -105.0(2) y
C10 C9 N2 C3 77.4(2) y
C17 C18 N3 C14 1.0(4) n
C17 C18 N3 Pd1 -177.5(2) y
C15 C14 N3 C18 -0.7(3) n
C15 C14 N3 Pd1 177.83(18) y
O1 C6 O2 C7 3.9(3) y
C5 C6 O2 C7 -176.13(16) y
C8 C7 O2 C6 81.3(2) y
O3 C11 O4 C12 0.3(4) y
C10 C11 O4 C12 179.7(2) y
C13 C12 O4 C11 -168.5(3) y
